data_7116717
loop_
_publ_author_name
'Mirja Enders'
'Christian J. Friedmann'
'Philipp N. Plessow'
'Angela Bihlmeier'
'Martin Nieger'
'Wim Klopper'
'Stefan Brase'

_publ_section_title
;
 Unprecedented pseudo-ortho and ortho metallation of [2.2]paracyclophanes
 -- a methyl group matters
;
_journal_name_full Chem.Commun.
_journal_page_first 4793
_journal_paper_doi 10.1039/C5cc00492F
_journal_volume 51
_journal_year 2015
_chemical_formula_moiety 'C26 H29 N S'
_chemical_formula_sum 'C26 H29 N S'
_chemical_formula_weight 387.56
_chemical_name_systematic 1-(4-Phenylsulfanyl-[2.2]paracyclophane-16-yl)-N,N-(dimethyl)-ethylamine
_space_group_IT_number 14
_symmetry_cell_setting monoclinic
_symmetry_space_group_name_Hall '-P 2ybc'
_symmetry_space_group_name_H-M 'P 1 21/c 1'
_atom_sites_solution_hydrogens geom
_atom_sites_solution_primary direct
_atom_sites_solution_secondary difmap
_audit_creation_method SHELXL-97
_audit_update_record
;
2014-11-21 deposited with the CCDC.
2015-02-10 downloaded from the CCDC.
;
_cell_angle_alpha 90.00
_cell_angle_beta 95.77(1)
_cell_angle_gamma 90.00
_cell_formula_units_Z 4
_cell_length_a 7.535(1)
_cell_length_b 14.973(2)
_cell_length_c 18.844(2)
_cell_measurement_reflns_used 114
_cell_measurement_temperature 123(2)
_cell_measurement_theta_max 25
_cell_measurement_theta_min 1
_cell_volume 2115.2(5)
_computing_cell_refinement 'EVALCCD (Duisenberg et al., 2003)'
_computing_data_collection 'Collect (Nonius, 1998)'
_computing_data_reduction 'EVALCCD (Duisenberg et al., 2003)'
_computing_molecular_graphics XP
_computing_publication_material 'SHELXL-97 (Sheldrick, 1997)'
_computing_structure_refinement 'SHELXL-97 (Sheldrick, 1997)'
_computing_structure_solution 'SHELXS-97 (Sheldrick, 1990)'
_diffrn_ambient_temperature 123(2)
_diffrn_measured_fraction_theta_full 0.999
_diffrn_measured_fraction_theta_max 0.999
_diffrn_measurement_device_type 'Bruker-Nonius KappaCCD'
_diffrn_measurement_method 'rotation in phi and omega, 1 deg.'
_diffrn_radiation_monochromator graphite
_diffrn_radiation_source 'fine-focus sealed tube'
_diffrn_radiation_type MoK\a
_diffrn_radiation_wavelength 0.71073
_diffrn_reflns_av_R_equivalents 0.0355
_diffrn_reflns_av_sigmaI/netI 0.0226
_diffrn_reflns_limit_h_max 9
_diffrn_reflns_limit_h_min -9
_diffrn_reflns_limit_k_max 19
_diffrn_reflns_limit_k_min -19
_diffrn_reflns_limit_l_max 24
_diffrn_reflns_limit_l_min -24
_diffrn_reflns_number 38450
_diffrn_reflns_theta_full 27.48
_diffrn_reflns_theta_max 27.48
_diffrn_reflns_theta_min 2.93
_exptl_absorpt_coefficient_mu 0.164
_exptl_absorpt_correction_type none
_exptl_crystal_colour colourless
_exptl_crystal_density_diffrn 1.217
_exptl_crystal_density_meas none
_exptl_crystal_density_method 'not measured'
_exptl_crystal_description rods
_exptl_crystal_F_000 832
_exptl_crystal_size_max 0.40
_exptl_crystal_size_mid 0.35
_exptl_crystal_size_min 0.30
_refine_diff_density_max 0.523
_refine_diff_density_min -0.471
_refine_diff_density_rms 0.052
_refine_ls_extinction_method none
_refine_ls_goodness_of_fit_ref 1.061
_refine_ls_hydrogen_treatment constr
_refine_ls_matrix_type full
_refine_ls_number_parameters 252
_refine_ls_number_reflns 4847
_refine_ls_number_restraints 43
_refine_ls_restrained_S_all 1.105
_refine_ls_R_factor_all 0.0666
_refine_ls_R_factor_gt 0.0510
_refine_ls_shift/su_max 0.001
_refine_ls_shift/su_mean 0.000
_refine_ls_structure_factor_coef Fsqd
_refine_ls_weighting_details 'calc w=1/[\s^2^(Fo^2^)+(0.0460P)^2^+1.8900P] where P=(Fo^2^+2Fc^2^)/3'
_refine_ls_weighting_scheme calc
_refine_ls_wR_factor_gt 0.1164
_refine_ls_wR_factor_ref 0.1258
_reflns_number_gt 3955
_reflns_number_total 4847
_reflns_threshold_expression >2sigma(I)
_cod_data_source_file c5cc00492f2.cif
_cod_data_source_block sb125_hy_compound_4e
_cod_original_sg_symbol_H-M 'P 21/c'
_cod_database_code 7116717

loop_
_symmetry_equiv_pos_as_xyz
'x, y, z'
'-x, y+1/2, -z+1/2'
'-x, -y, -z'
'x, -y-1/2, z-1/2'

loop_
_atom_site_label
_atom_site_type_symbol
_atom_site_fract_x
_atom_site_fract_y
_atom_site_fract_z
_atom_site_U_iso_or_equiv
_atom_site_adp_type
_atom_site_occupancy
_atom_site_symmetry_multiplicity
_atom_site_calc_flag
_atom_site_refinement_flags
_atom_site_disorder_assembly
_atom_site_disorder_group
C1 C 0.7414(3) 0.72600(13) 0.62105(11) 0.0330(5) Uani 1 1 d . . .
H1 H 0.7451 0.7866 0.6062 0.040 Uiso 1 1 calc R . .
C2 C 0.6254(3) 0.66720(14) 0.58381(10) 0.0289(4) Uani 1 1 d . . .
H2 H 0.5520 0.6879 0.5432 0.035 Uiso 1 1 calc R . .
C3 C 0.6137(2) 0.57786(12) 0.60455(9) 0.0224(4) Uani 1 1 d . . .
C4 C 0.7531(2) 0.54607(11) 0.65318(9) 0.0198(3) Uani 1 1 d . . .
S4 S 0.75986(8) 0.43379(3) 0.68356(2) 0.03275(15) Uani 1 1 d . . .
C41 C 0.8099(2) 0.37198(12) 0.60757(9) 0.0210(4) Uani 1 1 d . . .
C42 C 0.7467(3) 0.28494(13) 0.60084(10) 0.0269(4) Uani 1 1 d . . .
H42 H 0.6705 0.2623 0.6338 0.032 Uiso 1 1 calc R . .
C43 C 0.7948(3) 0.23115(13) 0.54598(11) 0.0303(4) Uani 1 1 d . . .
H43 H 0.7523 0.1714 0.5418 0.036 Uiso 1 1 calc R . .
C44 C 0.9043(3) 0.26405(13) 0.49731(10) 0.0284(4) Uani 1 1 d . . .
H44 H 0.9366 0.2272 0.4597 0.034 Uiso 1 1 calc R . .
C45 C 0.9663(3) 0.35080(13) 0.50379(10) 0.0268(4) Uani 1 1 d . . .
H45 H 1.0412 0.3736 0.4704 0.032 Uiso 1 1 calc R . .
C46 C 0.9199(2) 0.40486(12) 0.55880(9) 0.0230(4) Uani 1 1 d . . .
H46 H 0.9634 0.4644 0.5631 0.028 Uiso 1 1 calc R . .
C5 C 0.8708(2) 0.60556(13) 0.68997(9) 0.0236(4) Uani 1 1 d . . .
H5 H 0.9651 0.5831 0.7224 0.028 Uiso 1 1 calc R . .
C6 C 0.8529(3) 0.69742(13) 0.68012(11) 0.0299(4) Uani 1 1 d . . .
C7 C 0.9221(3) 0.76007(17) 0.73957(14) 0.0475(6) Uani 1 1 d . . .
H7A H 0.9643 0.8158 0.7185 0.057 Uiso 1 1 calc R . .
H7B H 1.0254 0.7320 0.7677 0.057 Uiso 1 1 calc R . .
C8 C 0.7767(3) 0.78407(15) 0.79101(13) 0.0408(5) Uani 1 1 d . . .
H8A H 0.8296 0.7776 0.8410 0.049 Uiso 1 1 calc R . .
H8B H 0.7414 0.8473 0.7836 0.049 Uiso 1 1 calc R . .
C9 C 0.6112(3) 0.72572(13) 0.77960(10) 0.0259(4) Uani 1 1 d . . .
C10 C 0.4723(3) 0.75493(14) 0.73073(10) 0.0314(5) Uani 1 1 d . . .
H10 H 0.4577 0.8171 0.7220 0.038 Uiso 1 1 calc R . .
C11 C 0.3561(3) 0.69601(16) 0.69484(10) 0.0337(5) Uani 1 1 d . . .
H11 H 0.2616 0.7177 0.6622 0.040 Uiso 1 1 calc R . .
C12 C 0.3763(2) 0.60490(15) 0.70609(10) 0.0294(4) Uani 1 1 d . . .
C13 C 0.4900(3) 0.57782(13) 0.76580(9) 0.0257(4) Uani 1 1 d . . .
H13 H 0.4874 0.5173 0.7808 0.031 Uiso 1 1 calc R . .
C14 C 0.6065(2) 0.63695(12) 0.80364(9) 0.0223(4) Uani 1 1 d D A .
C15 C 0.3120(3) 0.53846(18) 0.64906(11) 0.0423(6) Uani 1 1 d . . .
H15A H 0.1928 0.5572 0.6273 0.051 Uiso 1 1 calc R . .
H15B H 0.2986 0.4795 0.6716 0.051 Uiso 1 1 calc R . .
C16 C 0.4412(3) 0.52814(17) 0.58774(11) 0.0358(5) Uani 1 1 d . . .
H16A H 0.4672 0.4640 0.5812 0.043 Uiso 1 1 calc R . .
H16B H 0.3801 0.5509 0.5424 0.043 Uiso 1 1 calc R . .
C17 C 0.7411(3) 0.60437(15) 0.86392(10) 0.0321(5) Uani 1 1 d DU . .
H17 H 0.8638 0.6217 0.8532 0.038 Uiso 0.544(5) 1 calc PR A 1
H17' H 0.8536 0.6349 0.8534 0.038 Uiso 0.456(5) 1 calc PR A 2
C18 C 0.7041(3) 0.64599(16) 0.93548(10) 0.0358(5) Uani 1 1 d DU A .
H18A H 0.7925 0.6243 0.9733 0.054 Uiso 1 1 calc R . .
H18B H 0.5843 0.6290 0.9465 0.054 Uiso 1 1 calc R . .
H18C H 0.7119 0.7112 0.9323 0.054 Uiso 1 1 calc R . .
N18 N 0.7291(5) 0.5011(2) 0.86724(18) 0.0293(5) Uiso 0.544(5) 1 d PDU A 1
C19 C 0.9070(7) 0.4634(3) 0.8867(3) 0.0445(8) Uiso 0.544(5) 1 d PDU A 1
H19A H 0.9424 0.4740 0.9374 0.067 Uiso 0.544(5) 1 calc PR A 1
H19B H 0.9930 0.4920 0.8582 0.067 Uiso 0.544(5) 1 calc PR A 1
H19C H 0.9045 0.3990 0.8773 0.067 Uiso 0.544(5) 1 calc PR A 1
C20 C 0.5986(7) 0.4622(3) 0.9095(2) 0.0405(8) Uiso 0.544(5) 1 d PDU A 1
H20A H 0.5933 0.3975 0.9015 0.061 Uiso 0.544(5) 1 calc PR A 1
H20B H 0.4813 0.4885 0.8954 0.061 Uiso 0.544(5) 1 calc PR A 1
H20C H 0.6331 0.4741 0.9601 0.061 Uiso 0.544(5) 1 calc PR A 1
N18' N 0.7887(6) 0.5135(3) 0.8636(2) 0.0293(5) Uiso 0.456(5) 1 d PDU A 2
C19' C 0.9736(8) 0.4923(4) 0.8842(3) 0.0445(8) Uiso 0.456(5) 1 d PDU A 2
H19D H 1.0492 0.5266 0.8547 0.067 Uiso 0.456(5) 1 calc PR A 2
H19E H 0.9932 0.4283 0.8772 0.067 Uiso 0.456(5) 1 calc PR A 2
H19F H 1.0039 0.5075 0.9345 0.067 Uiso 0.456(5) 1 calc PR A 2
C20' C 0.6718(9) 0.4616(4) 0.9066(3) 0.0405(8) Uiso 0.456(5) 1 d PDU A 2
H20D H 0.7091 0.4710 0.9574 0.061 Uiso 0.456(5) 1 calc PR A 2
H20E H 0.6807 0.3980 0.8953 0.061 Uiso 0.456(5) 1 calc PR A 2
H20F H 0.5481 0.4815 0.8958 0.061 Uiso 0.456(5) 1 calc PR A 2

loop_
_atom_site_aniso_label
_atom_site_aniso_U_11
_atom_site_aniso_U_22
_atom_site_aniso_U_33
_atom_site_aniso_U_23
_atom_site_aniso_U_13
_atom_site_aniso_U_12
C1 0.0473(13) 0.0211(9) 0.0350(11) 0.0024(8) 0.0262(10) 0.0033(8)
C2 0.0328(10) 0.0354(11) 0.0200(9) 0.0061(8) 0.0104(8) 0.0153(8)
C3 0.0229(9) 0.0297(9) 0.0152(8) -0.0041(7) 0.0041(7) 0.0030(7)
C4 0.0234(9) 0.0196(8) 0.0173(8) -0.0011(6) 0.0062(7) 0.0035(7)
S4 0.0606(4) 0.0206(2) 0.0191(2) 0.00117(17) 0.0141(2) 0.0088(2)
C41 0.0241(9) 0.0222(8) 0.0170(8) -0.0013(6) 0.0028(7) 0.0046(7)
C42 0.0279(10) 0.0260(9) 0.0283(9) -0.0017(7) 0.0107(8) -0.0035(8)
C43 0.0328(11) 0.0233(9) 0.0354(11) -0.0076(8) 0.0059(8) -0.0048(8)
C44 0.0339(11) 0.0289(10) 0.0230(9) -0.0057(7) 0.0051(8) 0.0069(8)
C45 0.0282(10) 0.0285(10) 0.0252(9) 0.0044(7) 0.0101(8) 0.0061(8)
C46 0.0260(9) 0.0193(8) 0.0239(9) 0.0010(7) 0.0033(7) 0.0008(7)
C5 0.0169(8) 0.0344(10) 0.0203(8) -0.0040(7) 0.0059(7) 0.0007(7)
C6 0.0298(10) 0.0300(10) 0.0333(10) -0.0096(8) 0.0190(8) -0.0118(8)
C7 0.0519(14) 0.0451(13) 0.0493(14) -0.0232(11) 0.0249(12) -0.0284(11)
C8 0.0520(14) 0.0325(11) 0.0402(12) -0.0174(9) 0.0152(10) -0.0113(10)
C9 0.0298(10) 0.0267(9) 0.0229(9) -0.0085(7) 0.0113(7) 0.0044(8)
C10 0.0388(11) 0.0321(10) 0.0259(9) 0.0018(8) 0.0153(8) 0.0153(9)
C11 0.0238(10) 0.0562(14) 0.0219(9) 0.0051(9) 0.0068(8) 0.0147(9)
C12 0.0187(9) 0.0514(13) 0.0193(9) -0.0037(8) 0.0074(7) -0.0080(8)
C13 0.0280(10) 0.0314(10) 0.0194(8) -0.0008(7) 0.0101(7) -0.0036(8)
C14 0.0224(9) 0.0286(9) 0.0167(8) -0.0037(7) 0.0054(7) 0.0050(7)
C15 0.0357(12) 0.0644(16) 0.0272(10) -0.0080(10) 0.0062(9) -0.0233(11)
C16 0.0276(10) 0.0556(14) 0.0236(10) -0.0109(9) -0.0005(8) -0.0052(10)
C17 0.0336(11) 0.0414(11) 0.0205(9) -0.0062(8) -0.0007(8) 0.0115(9)
C18 0.0384(12) 0.0468(13) 0.0211(9) -0.0091(9) -0.0016(8) 0.0048(10)

loop_
_atom_type_symbol
_atom_type_description
_atom_type_scat_dispersion_real
_atom_type_scat_dispersion_imag
_atom_type_scat_source
C C 0.0033 0.0016 'International Tables Vol C Tables 4.2.6.8 and 6.1.1.4'
H H 0.0000 0.0000 'International Tables Vol C Tables 4.2.6.8 and 6.1.1.4'
N N 0.0061 0.0033 'International Tables Vol C Tables 4.2.6.8 and 6.1.1.4'
S S 0.1246 0.1234 'International Tables Vol C Tables 4.2.6.8 and 6.1.1.4'

loop_
_geom_angle_atom_site_label_1
_geom_angle_atom_site_label_2
_geom_angle_atom_site_label_3
_geom_angle
C2 C1 C6 120.68(18)
C2 C1 H1 119.7
C6 C1 H1 119.7
C1 C2 C3 121.47(18)
C1 C2 H2 119.3
C3 C2 H2 119.3
C2 C3 C4 116.23(17)
C2 C3 C16 119.48(18)
C4 C3 C16 122.88(18)
C5 C4 C3 120.33(16)
C5 C4 S4 116.69(14)
C3 C4 S4 121.77(14)
C4 S4 C41 103.60(8)
C46 C41 C42 119.63(16)
C46 C41 S4 122.54(14)
C42 C41 S4 117.63(14)
C43 C42 C41 120.00(18)
C43 C42 H42 120.0
C41 C42 H42 120.0
C44 C43 C42 120.31(18)
C44 C43 H43 119.8
C42 C43 H43 119.8
C45 C44 C43 119.66(17)
C45 C44 H44 120.2
C43 C44 H44 120.2
C44 C45 C46 120.39(18)
C44 C45 H45 119.8
C46 C45 H45 119.8
C45 C46 C41 120.00(17)
C45 C46 H46 120.0
C41 C46 H46 120.0
C4 C5 C6 121.14(18)
C4 C5 H5 119.4
C6 C5 H5 119.4
C5 C6 C1 116.91(18)
C5 C6 C7 119.5(2)
C1 C6 C7 122.4(2)
C6 C7 C8 112.81(18)
C6 C7 H7A 109.0
C8 C7 H7A 109.0
C6 C7 H7B 109.0
C8 C7 H7B 109.0
H7A C7 H7B 107.8
C9 C8 C7 113.16(16)
C9 C8 H8A 108.9
C7 C8 H8A 108.9
C9 C8 H8B 108.9
C7 C8 H8B 108.9
H8A C8 H8B 107.8
C10 C9 C14 117.91(19)
C10 C9 C8 117.66(19)
C14 C9 C8 123.01(19)
C11 C10 C9 121.57(19)
C11 C10 H10 119.2
C9 C10 H10 119.2
C10 C11 C12 120.15(18)
C10 C11 H11 119.9
C12 C11 H11 119.9
C11 C12 C13 117.10(18)
C11 C12 C15 121.17(19)
C13 C12 C15 120.5(2)
C14 C13 C12 121.98(18)
C14 C13 H13 119.0
C12 C13 H13 119.0
C13 C14 C9 118.13(17)
C13 C14 C17 121.08(18)
C9 C14 C17 120.39(17)
C12 C15 C16 113.92(17)
C12 C15 H15A 108.8
C16 C15 H15A 108.8
C12 C15 H15B 108.8
C16 C15 H15B 108.8
H15A C15 H15B 107.7
C3 C16 C15 112.20(16)
C3 C16 H16A 109.2
C15 C16 H16A 109.2
C3 C16 H16B 109.2
C15 C16 H16B 109.2
H16A C16 H16B 107.9
N18' C17 C14 117.2(2)
N18' C17 C18 117.7(2)
C14 C17 C18 110.96(16)
N18' C17 N18 18.53(19)
C14 C17 N18 108.2(2)
C18 C17 N18 110.6(2)
N18' C17 H17 90.5
C14 C17 H17 109.0
C18 C17 H17 109.0
N18 C17 H17 109.0
N18' C17 H17' 102.7
C14 C17 H17' 102.7
C18 C17 H17' 102.7
N18 C17 H17' 121.2
H17 C17 H17' 12.2
C17 C18 H18A 109.5
C17 C18 H18B 109.5
H18A C18 H18B 109.5
C17 C18 H18C 109.5
H18A C18 H18C 109.5
H18B C18 H18C 109.5
C20 N18 C19 111.2(3)
C20 N18 C17 118.0(3)
C19 N18 C17 109.8(3)
C17 N18' C19' 116.8(4)
C17 N18' C20' 109.9(3)
C19' N18' C20' 110.5(4)
N18' C19' H19D 109.5
N18' C19' H19E 109.5
H19D C19' H19E 109.5
N18' C19' H19F 109.5
H19D C19' H19F 109.5
H19E C19' H19F 109.5
N18' C20' H20D 109.5
N18' C20' H20E 109.5
H20D C20' H20E 109.5
N18' C20' H20F 109.5
H20D C20' H20F 109.5
H20E C20' H20F 109.5

loop_
_geom_bond_atom_site_label_1
_geom_bond_atom_site_label_2
_geom_bond_distance
C1 C2 1.381(3)
C1 C6 1.393(3)
C1 H1 0.9500
C2 C3 1.399(3)
C2 H2 0.9500
C3 C4 1.406(2)
C3 C16 1.504(3)
C4 C5 1.392(3)
C4 S4 1.7750(18)
S4 C41 1.7768(18)
C41 C46 1.388(2)
C41 C42 1.389(3)
C42 C43 1.387(3)
C42 H42 0.9500
C43 C44 1.385(3)
C43 H43 0.9500
C44 C45 1.382(3)
C44 H44 0.9500
C45 C46 1.388(3)
C45 H45 0.9500
C46 H46 0.9500
C5 C6 1.393(3)
C5 H5 0.9500
C6 C7 1.513(3)
C7 C8 1.576(3)
C7 H7A 0.9900
C7 H7B 0.9900
C8 C9 1.520(3)
C8 H8A 0.9900
C8 H8B 0.9900
C9 C10 1.393(3)
C9 C14 1.406(3)
C10 C11 1.372(3)
C10 H10 0.9500
C11 C12 1.386(3)
C11 H11 0.9500
C12 C13 1.404(3)
C12 C15 1.508(3)
C13 C14 1.391(3)
C13 H13 0.9500
C14 C17 1.525(3)
C15 C16 1.591(3)
C15 H15A 0.9900
C15 H15B 0.9900
C16 H16A 0.9900
C16 H16B 0.9900
C17 N18' 1.408(4)
C17 C18 1.536(3)
C17 N18 1.550(4)
C17 H17 1.0000
C17 H17' 1.0000
C18 H18A 0.9800
C18 H18B 0.9800
C18 H18C 0.9800
N18 C20 1.448(5)
N18 C19 1.467(5)
C19 H19A 0.9800
C19 H19B 0.9800
C19 H19C 0.9800
C20 H20A 0.9800
C20 H20B 0.9800
C20 H20C 0.9800
N18' C19' 1.444(5)
N18' C20' 1.476(5)
C19' H19D 0.9800
C19' H19E 0.9800
C19' H19F 0.9800
C20' H20D 0.9800
C20' H20E 0.9800
C20' H20F 0.9800

loop_
_geom_torsion_atom_site_label_1
_geom_torsion_atom_site_label_2
_geom_torsion_atom_site_label_3
_geom_torsion_atom_site_label_4
_geom_torsion
C6 C1 C2 C3 1.1(3)
C1 C2 C3 C4 -15.0(3)
C1 C2 C3 C16 151.89(18)
C2 C3 C4 C5 14.1(2)
C16 C3 C4 C5 -152.30(17)
C2 C3 C4 S4 -178.90(13)
C16 C3 C4 S4 14.7(2)
C5 C4 S4 C41 -121.42(14)
C3 C4 S4 C41 71.10(16)
C4 S4 C41 C46 34.41(17)
C4 S4 C41 C42 -150.80(15)
C46 C41 C42 C43 0.6(3)
S4 C41 C42 C43 -174.39(16)
C41 C42 C43 C44 -0.6(3)
C42 C43 C44 C45 0.3(3)
C43 C44 C45 C46 0.2(3)
C44 C45 C46 C41 -0.3(3)
C42 C41 C46 C45 -0.1(3)
S4 C41 C46 C45 174.59(14)
C3 C4 C5 C6 0.6(3)
S4 C4 C5 C6 -167.10(14)
C4 C5 C6 C1 -14.6(3)
C4 C5 C6 C7 153.34(18)
C2 C1 C6 C5 13.8(3)
C2 C1 C6 C7 -153.75(19)
C5 C6 C7 C8 -91.2(3)
C1 C6 C7 C8 76.1(3)
C6 C7 C8 C9 11.6(3)
C7 C8 C9 C10 -90.4(2)
C7 C8 C9 C14 75.7(3)
C14 C9 C10 C11 -14.2(3)
C8 C9 C10 C11 152.58(18)
C9 C10 C11 C12 -0.8(3)
C10 C11 C12 C13 14.3(3)
C10 C11 C12 C15 -152.88(19)
C11 C12 C13 C14 -13.3(3)
C15 C12 C13 C14 154.00(18)
C12 C13 C14 C9 -1.4(3)
C12 C13 C14 C17 -174.14(17)
C10 C9 C14 C13 15.0(2)
C8 C9 C14 C13 -151.08(18)
C10 C9 C14 C17 -172.24(16)
C8 C9 C14 C17 21.7(3)
C11 C12 C15 C16 78.2(3)
C13 C12 C15 C16 -88.5(2)
C2 C3 C16 C15 -88.9(2)
C4 C3 C16 C15 77.0(2)
C12 C15 C16 C3 7.7(3)
C13 C14 C17 N18' 22.2(3)
C9 C14 C17 N18' -150.4(3)
C13 C14 C17 C18 -116.9(2)
C9 C14 C17 C18 70.5(2)
C13 C14 C17 N18 4.6(3)
C9 C14 C17 N18 -168.0(2)
N18' C17 N18 C20 150.9(9)
C14 C17 N18 C20 -86.9(3)
C18 C17 N18 C20 34.8(4)
N18' C17 N18 C19 22.1(7)
C14 C17 N18 C19 144.4(3)
C18 C17 N18 C19 -93.9(3)
C14 C17 N18' C19' 140.9(4)
C18 C17 N18' C19' -82.7(4)
N18 C17 N18' C19' -154.5(10)
C14 C17 N18' C20' -92.3(4)
C18 C17 N18' C20' 44.1(4)
N18 C17 N18' C20' -27.7(6)
